data_8102835
loop_
_publ_author_name
'Araceli Vega'
'Maria Zarate'
'Hugo Tlahuext'
'Herbert H\"opfl'

_publ_section_title
;
 Crystal structure of aqua-2-(3-aminophenyl)-1,3,2-dioxaborole
 dihydrate, C12H12BNO3 &#x00B7; 2H2O
;
_journal_issue 4
_journal_name_full 'Zeitschrift f\"ur Kristallographie - New Crystal Structures'
_journal_page_first 676
_journal_volume 225
_journal_year 2010
_chemical_formula_moiety 'C12 H12 B N O3, 2(H2 O)'
_chemical_formula_sum 'C12 H16 B N O5'
_chemical_formula_weight 265.07
_chemical_melting_point 448
_chemical_name_systematic
;
aqua-2-(3-aminophenyl)-1,3,2-dioxaborole dihydrate
;
_space_group_IT_number 2
_symmetry_cell_setting triclinic
_symmetry_space_group_name_Hall '-P 1'
_symmetry_space_group_name_H-M 'P -1'
_atom_sites_solution_hydrogens geom
_atom_sites_solution_primary direct
_atom_sites_solution_secondary difmap
_audit_creation_method SHELXL-97
_audit_update_record
;
2010-04-29 # Formatted by publCIF
;
_cell_angle_alpha 81.671(3)
_cell_angle_beta 84.011(3)
_cell_angle_gamma 75.268(3)
_cell_formula_units_Z 2
_cell_length_a 7.8983(13)
_cell_length_b 8.0107(13)
_cell_length_c 10.5407(18)
_cell_measurement_reflns_used 2958
_cell_measurement_temperature 293(2)
_cell_measurement_theta_max 27.86
_cell_measurement_theta_min 2.65
_cell_volume 636.60(18)
_computing_cell_refinement 'SAINT-Plus NT [25]'
_computing_data_collection 'SMART [24]'
_computing_data_reduction 'SAINT-Plus NT'
_computing_molecular_graphics SHELXTL-NT
_computing_publication_material
;  
PLATON [27]; and publCIF [28]
;
_computing_structure_refinement SHELXTL-NT)
_computing_structure_solution 'SHELXTL-NT [26]'
_diffrn_ambient_temperature 293(2)
_diffrn_detector_area_resol_mean 8.3
_diffrn_measured_fraction_theta_full 0.996
_diffrn_measured_fraction_theta_max 0.996
_diffrn_measurement_device_type 'Bruker SMART APEX CCD area detector'
_diffrn_measurement_method 'phi and omega scans'
_diffrn_radiation_monochromator graphite
_diffrn_radiation_source 'fine-focus sealed tube'
_diffrn_radiation_type MoK\a
_diffrn_radiation_wavelength 0.71073
_diffrn_reflns_av_R_equivalents 0.0241
_diffrn_reflns_av_sigmaI/netI 0.0284
_diffrn_reflns_limit_h_max 9
_diffrn_reflns_limit_h_min -9
_diffrn_reflns_limit_k_max 9
_diffrn_reflns_limit_k_min -9
_diffrn_reflns_limit_l_max 12
_diffrn_reflns_limit_l_min -12
_diffrn_reflns_number 6142
_diffrn_reflns_theta_full 25.00
_diffrn_reflns_theta_max 25.00
_diffrn_reflns_theta_min 1.96
_diffrn_standards_number 0
_exptl_absorpt_coefficient_mu 0.106
_exptl_absorpt_correction_T_max 1.00
_exptl_absorpt_correction_T_min 0.88
_exptl_absorpt_correction_type multi-scan
_exptl_absorpt_process_details 'SADABS [23]'
_exptl_crystal_colour colourless
_exptl_crystal_density_diffrn 1.383
_exptl_crystal_density_method 'not measured'
_exptl_crystal_description 'rectangular prism'
_exptl_crystal_F_000 280
_exptl_crystal_size_max 0.31
_exptl_crystal_size_mid 0.19
_exptl_crystal_size_min 0.18
_refine_diff_density_max 0.224
_refine_diff_density_min -0.232
_refine_diff_density_rms 0.035
_refine_ls_extinction_method none
_refine_ls_goodness_of_fit_ref 1.071
_refine_ls_hydrogen_treatment mixed
_refine_ls_matrix_type full
_refine_ls_number_parameters 202
_refine_ls_number_reflns 2239
_refine_ls_number_restraints 10
_refine_ls_restrained_S_all 1.068
_refine_ls_R_factor_all 0.0479
_refine_ls_R_factor_gt 0.0421
_refine_ls_shift/su_max 0.000
_refine_ls_shift/su_mean 0.000
_refine_ls_structure_factor_coef Fsqd
_refine_ls_weighting_details 'calc w=1/[\s^2^(Fo^2^)+(0.0443P)^2^+0.2141P] where P=(Fo^2^+2Fc^2^)/3'
_refine_ls_weighting_scheme calc
_refine_ls_wR_factor_gt 0.1014
_refine_ls_wR_factor_ref 0.1049
_reflns_number_gt 1976
_reflns_number_total 2239
_reflns_threshold_expression >2sigma(I)
_cod_data_source_file 1267-3161.cff
_cod_data_source_block cyntunom
_cod_original_sg_symbol_H-M P-1
_cod_database_code 8102835

loop_
_symmetry_equiv_pos_as_xyz
'x, y, z'
'-x, -y, -z'

loop_
_atom_site_label
_atom_site_type_symbol
_atom_site_fract_x
_atom_site_fract_y
_atom_site_fract_z
_atom_site_U_iso_or_equiv
_atom_site_adp_type
_atom_site_occupancy
_atom_site_symmetry_multiplicity
_atom_site_calc_flag
_atom_site_refinement_flags
_atom_site_disorder_assembly
_atom_site_disorder_group
B1 B 0.2331(2) 0.5208(2) 0.69908(18) 0.0331(4) Uani 1 1 d . . .
N1 N -0.29280(19) 0.2842(2) 0.65764(16) 0.0391(4) Uani 1 1 d D . .
H1A H -0.286(3) 0.346(2) 0.5844(10) 0.059 Uiso 1 1 d D . .
H1B H -0.269(3) 0.1770(8) 0.644(2) 0.059 Uiso 1 1 d D . .
H1C H -0.3957(12) 0.321(3) 0.6941(19) 0.059 Uiso 1 1 d D . .
O1 O 0.16240(14) 0.71420(14) 0.70192(12) 0.0393(3) Uani 1 1 d . . .
O2 O 0.39107(14) 0.47982(14) 0.78043(11) 0.0347(3) Uani 1 1 d . . .
O3 O 0.29077(16) 0.49681(16) 0.56640(12) 0.0422(3) Uani 1 1 d D . .
H3' H 0.318(3) 0.3936(10) 0.549(2) 0.063 Uiso 1 1 d D . .
C1 C 0.2826(2) 0.7729(2) 0.75416(15) 0.0318(4) Uani 1 1 d . . .
C2 C 0.4171(2) 0.6352(2) 0.80083(15) 0.0310(4) Uani 1 1 d . . .
C3 C 0.5518(2) 0.6652(2) 0.85954(17) 0.0398(4) Uani 1 1 d . . .
H3 H 0.6418 0.5738 0.8910 0.048 Uiso 1 1 calc R . .
C4 C 0.5495(3) 0.8374(2) 0.87052(18) 0.0448(5) Uani 1 1 d . . .
H4 H 0.6395 0.8610 0.9098 0.054 Uiso 1 1 calc R . .
C5 C 0.4168(2) 0.9725(2) 0.82451(18) 0.0430(4) Uani 1 1 d . . .
H5 H 0.4184 1.0860 0.8330 0.052 Uiso 1 1 calc R . .
C6 C 0.2798(2) 0.9422(2) 0.76540(17) 0.0383(4) Uani 1 1 d . . .
H6 H 0.1895 1.0336 0.7345 0.046 Uiso 1 1 calc R . .
C7 C 0.0907(2) 0.4137(2) 0.76070(15) 0.0313(4) Uani 1 1 d . . .
C8 C -0.0346(2) 0.3886(2) 0.68620(16) 0.0329(4) Uani 1 1 d . . .
H8 H -0.0334 0.4312 0.5993 0.040 Uiso 1 1 calc R . .
C9 C -0.1601(2) 0.3019(2) 0.73901(16) 0.0326(4) Uani 1 1 d . . .
C10 C -0.1645(2) 0.2333(2) 0.86634(18) 0.0408(4) Uani 1 1 d . . .
H10 H -0.2484 0.1731 0.9008 0.049 Uiso 1 1 calc R . .
C11 C -0.0414(2) 0.2560(2) 0.94164(17) 0.0437(4) Uani 1 1 d . . .
H11 H -0.0415 0.2102 1.0279 0.052 Uiso 1 1 calc R . .
C12 C 0.0819(2) 0.3464(2) 0.88982(16) 0.0374(4) Uani 1 1 d . . .
H12 H 0.1617 0.3628 0.9429 0.045 Uiso 1 1 calc R . .
O31 O 0.3969(2) 0.1707(2) 0.47055(17) 0.0673(5) Uani 1 1 d D . .
H31A H 0.440(4) 0.203(4) 0.3978(12) 0.101 Uiso 1 1 d D . .
H31B H 0.301(4) 0.148(8) 0.461(6) 0.101 Uiso 0.50 1 d PD . .
H31C H 0.454(8) 0.067(3) 0.487(7) 0.101 Uiso 0.50 1 d PD . .
O32 O 0.1190(2) 0.0563(2) 0.40589(19) 0.0664(5) Uani 1 1 d D . .
H32A H 0.050(3) 0.133(3) 0.360(2) 0.100 Uiso 1 1 d D . .
H32B H 0.194(5) 0.107(6) 0.421(6) 0.100 Uiso 0.50 1 d PD . .
H32C H 0.045(6) 0.020(9) 0.459(5) 0.100 Uiso 0.50 1 d PD . .

loop_
_atom_site_aniso_label
_atom_site_aniso_U_11
_atom_site_aniso_U_22
_atom_site_aniso_U_33
_atom_site_aniso_U_23
_atom_site_aniso_U_13
_atom_site_aniso_U_12
B1 0.0302(10) 0.0326(10) 0.0363(10) -0.0024(8) -0.0077(8) -0.0063(8)
N1 0.0315(8) 0.0389(8) 0.0487(9) -0.0063(7) -0.0025(7) -0.0114(7)
O1 0.0316(6) 0.0309(6) 0.0558(8) -0.0026(5) -0.0148(6) -0.0054(5)
O2 0.0310(6) 0.0282(6) 0.0460(7) -0.0055(5) -0.0106(5) -0.0055(5)
O3 0.0429(7) 0.0487(7) 0.0384(7) -0.0065(6) -0.0008(5) -0.0174(6)
C1 0.0277(8) 0.0342(9) 0.0336(9) -0.0053(7) -0.0003(7) -0.0076(7)
C2 0.0312(8) 0.0306(8) 0.0310(8) -0.0051(6) -0.0021(7) -0.0067(7)
C3 0.0370(10) 0.0392(10) 0.0438(10) -0.0075(8) -0.0119(8) -0.0053(8)
C4 0.0463(11) 0.0457(11) 0.0488(11) -0.0144(9) -0.0110(9) -0.0148(9)
C5 0.0482(11) 0.0346(10) 0.0500(11) -0.0132(8) -0.0001(9) -0.0136(8)
C6 0.0363(9) 0.0305(9) 0.0450(10) -0.0048(7) -0.0003(8) -0.0038(7)
C7 0.0289(8) 0.0275(8) 0.0358(9) -0.0069(7) -0.0030(7) -0.0021(6)
C8 0.0314(9) 0.0339(9) 0.0329(9) -0.0026(7) -0.0029(7) -0.0074(7)
C9 0.0271(8) 0.0307(8) 0.0392(9) -0.0068(7) -0.0016(7) -0.0047(7)
C10 0.0354(9) 0.0395(10) 0.0459(10) -0.0029(8) 0.0066(8) -0.0111(8)
C11 0.0471(11) 0.0478(11) 0.0316(9) -0.0006(8) 0.0022(8) -0.0079(9)
C12 0.0381(9) 0.0396(9) 0.0349(9) -0.0096(7) -0.0048(7) -0.0065(8)
O31 0.0757(12) 0.0639(10) 0.0606(10) -0.0134(8) 0.0185(9) -0.0202(9)
O32 0.0580(10) 0.0482(10) 0.0899(13) -0.0084(8) -0.0289(9) 0.0021(7)

loop_
_atom_type_symbol
_atom_type_description
_atom_type_scat_dispersion_real
_atom_type_scat_dispersion_imag
_atom_type_scat_source
C C 0.0033 0.0016 'International Tables Vol C Tables 4.2.6.8 and 6.1.1.4'
H H 0.0000 0.0000 'International Tables Vol C Tables 4.2.6.8 and 6.1.1.4'
B B 0.0013 0.0007 'International Tables Vol C Tables 4.2.6.8 and 6.1.1.4'
N N 0.0061 0.0033 'International Tables Vol C Tables 4.2.6.8 and 6.1.1.4'
O O 0.0106 0.0060 'International Tables Vol C Tables 4.2.6.8 and 6.1.1.4'

loop_
_geom_angle_atom_site_label_1
_geom_angle_atom_site_label_2
_geom_angle_atom_site_label_3
_geom_angle
_geom_angle_site_symmetry_1
_geom_angle_site_symmetry_3
_geom_angle_publ_flag
O3 B1 O1 106.43(14) . . ?
O3 B1 O2 110.21(14) . . ?
O1 B1 O2 102.43(12) . . ?
O3 B1 C7 113.96(14) . . ?
O1 B1 C7 111.77(13) . . ?
O2 B1 C7 111.33(13) . . ?
C9 N1 H1A 110.2(15) . . ?
C9 N1 H1B 107.2(15) . . ?
H1A N1 H1B 108(2) . . ?
C9 N1 H1C 109.4(15) . . ?
H1A N1 H1C 108(2) . . ?
H1B N1 H1C 114(2) . . ?
C1 O1 B1 107.60(12) . . ?
C2 O2 B1 106.77(12) . . ?
B1 O3 H3' 115.9(16) . . ?
O1 C1 C6 127.56(15) . . ?
O1 C1 C2 110.96(14) . . ?
C6 C1 C2 121.47(15) . . ?
O2 C2 C3 128.22(15) . . ?
O2 C2 C1 111.07(14) . . ?
C3 C2 C1 120.71(15) . . ?
C2 C3 C4 117.84(16) . . ?
C2 C3 H3 121.1 . . ?
C4 C3 H3 121.1 . . ?
C5 C4 C3 121.22(16) . . ?
C5 C4 H4 119.4 . . ?
C3 C4 H4 119.4 . . ?
C4 C5 C6 121.00(16) . . ?
C4 C5 H5 119.5 . . ?
C6 C5 H5 119.5 . . ?
C1 C6 C5 117.76(16) . . ?
C1 C6 H6 121.1 . . ?
C5 C6 H6 121.1 . . ?
C12 C7 C8 116.48(15) . . ?
C12 C7 B1 122.67(15) . . ?
C8 C7 B1 120.82(14) . . ?
C9 C8 C7 121.21(15) . . ?
C9 C8 H8 119.4 . . ?
C7 C8 H8 119.4 . . ?
C10 C9 C8 121.43(16) . . ?
C10 C9 N1 119.45(15) . . ?
C8 C9 N1 119.11(15) . . ?
C9 C10 C11 118.31(16) . . ?
C9 C10 H10 120.8 . . ?
C11 C10 H10 120.8 . . ?
C10 C11 C12 120.42(17) . . ?
C10 C11 H11 119.8 . . ?
C12 C11 H11 119.8 . . ?
C11 C12 C7 122.13(16) . . ?
C11 C12 H12 118.9 . . ?
C7 C12 H12 118.9 . . ?
H31A O31 H31B 108(5) . . ?
H31A O31 H31C 103(5) . . ?
H31B O31 H31C 96(6) . . ?
H32A O32 H32B 104(4) . . ?
H32A O32 H32C 99(5) . . ?
H32B O32 H32C 128(6) . . ?

loop_
_geom_bond_atom_site_label_1
_geom_bond_atom_site_label_2
_geom_bond_distance
_geom_bond_site_symmetry_2
_geom_bond_publ_flag
B1 O3 1.450(2) . ?
B1 O1 1.511(2) . ?
B1 O2 1.528(2) . ?
B1 C7 1.612(2) . ?
N1 C9 1.467(2) . ?
N1 H1A 0.859(12) . ?
N1 H1B 0.861(8) . ?
N1 H1C 0.861(16) . ?
O1 C1 1.3552(19) . ?
O2 C2 1.3614(19) . ?
O3 H3' 0.842(9) . ?
C1 C6 1.373(2) . ?
C1 C2 1.394(2) . ?
C2 C3 1.373(2) . ?
C3 C4 1.396(2) . ?
C3 H3 0.9300 . ?
C4 C5 1.372(3) . ?
C4 H4 0.9300 . ?
C5 C6 1.391(3) . ?
C5 H5 0.9300 . ?
C6 H6 0.9300 . ?
C7 C12 1.391(2) . ?
C7 C8 1.395(2) . ?
C8 C9 1.378(2) . ?
C8 H8 0.9300 . ?
C9 C10 1.375(2) . ?
C10 C11 1.379(3) . ?
C10 H10 0.9300 . ?
C11 C12 1.380(3) . ?
C11 H11 0.9300 . ?
C12 H12 0.9300 . ?
O31 H31A 0.839(19) . ?
O31 H31B 0.8401(11) . ?
O31 H31C 0.8401(11) . ?
O32 H32A 0.84(2) . ?
O32 H32B 0.8401(11) . ?
O32 H32C 0.8401(11) . ?

loop_
_geom_hbond_atom_site_label_D
_geom_hbond_atom_site_label_H
_geom_hbond_atom_site_label_A
_geom_hbond_distance_DH
_geom_hbond_distance_HA
_geom_hbond_distance_DA
_geom_hbond_angle_DHA
_geom_hbond_site_symmetry_A
N1 H1A O3 0.859(12) 1.877(12) 2.731(2) 173.0(18) 2_566
N1 H1B O32 0.861(8) 2.050(11) 2.865(2) 158(2) 2_556
N1 H1C O2 0.861(16) 2.052(19) 2.879(2) 161.0(19) 1_455
O3 H3' O31 0.842(9) 2.004(12) 2.832(2) 167.9(19) .
O31 H31A \p 0.839(19) 2.384(17) 3.190(2) 161(3) 2_666
O31 H31B O32 0.84(4) 1.94(5) 2.764(2) 164(7) .
O31 H31C O31 0.84(4) 1.98(4) 2.823(2) 176(7) 2_656
O32 H32A O1 0.84(2) 1.92(2) 2.730(2) 161(2) 2_566
O32 H32B O31 0.84(5) 1.94(4) 2.764(2) 167(4) .
O32 H32C O32 0.84(5) 1.96(5) 2.802(3) 175(4) 2_556

loop_
_geom_torsion_atom_site_label_1
_geom_torsion_atom_site_label_2
_geom_torsion_atom_site_label_3
_geom_torsion_atom_site_label_4
_geom_torsion
_geom_torsion_site_symmetry_1
_geom_torsion_site_symmetry_2
_geom_torsion_site_symmetry_3
_geom_torsion_site_symmetry_4
_geom_torsion_publ_flag
O3 B1 O1 C1 -105.34(14) . . . . ?
O2 B1 O1 C1 10.37(16) . . . . ?
C7 B1 O1 C1 129.65(14) . . . . ?
O3 B1 O2 C2 102.83(15) . . . . ?
O1 B1 O2 C2 -10.11(16) . . . . ?
C7 B1 O2 C2 -129.70(14) . . . . ?
B1 O1 C1 C6 174.01(16) . . . . ?
B1 O1 C1 C2 -7.16(18) . . . . ?
B1 O2 C2 C3 -174.13(17) . . . . ?
B1 O2 C2 C1 6.55(17) . . . . ?
O1 C1 C2 O2 0.33(19) . . . . ?
C6 C1 C2 O2 179.24(14) . . . . ?
O1 C1 C2 C3 -179.06(15) . . . . ?
C6 C1 C2 C3 -0.1(3) . . . . ?
O2 C2 C3 C4 -179.38(16) . . . . ?
C1 C2 C3 C4 -0.1(3) . . . . ?
C2 C3 C4 C5 0.2(3) . . . . ?
C3 C4 C5 C6 0.1(3) . . . . ?
O1 C1 C6 C5 179.07(16) . . . . ?
C2 C1 C6 C5 0.4(2) . . . . ?
C4 C5 C6 C1 -0.3(3) . . . . ?
O3 B1 C7 C12 147.11(15) . . . . ?
O1 B1 C7 C12 -92.18(18) . . . . ?
O2 B1 C7 C12 21.7(2) . . . . ?
O3 B1 C7 C8 -34.9(2) . . . . ?
O1 B1 C7 C8 85.82(18) . . . . ?
O2 B1 C7 C8 -160.30(14) . . . . ?
C12 C7 C8 C9 0.2(2) . . . . ?
B1 C7 C8 C9 -177.94(15) . . . . ?
C7 C8 C9 C10 -1.5(2) . . . . ?
C7 C8 C9 N1 177.89(14) . . . . ?
C8 C9 C10 C11 1.2(3) . . . . ?
N1 C9 C10 C11 -178.17(15) . . . . ?
C9 C10 C11 C12 0.3(3) . . . . ?
C10 C11 C12 C7 -1.7(3) . . . . ?
C8 C7 C12 C11 1.4(2) . . . . ?
B1 C7 C12 C11 179.48(16) . . . . ?
